data_7150669
loop_
_publ_author_name
'Carbain, Benoit'
'Martin, Stephen R.'
'Collins, Patrick J.'
'Hitchcock, Peter B.'
'Streicher, Hansj\"org'

_publ_section_title
;
 Galactose-conjugates of the oseltamivir pharmacophore---new tools for
 the characterization of influenza virus neuraminidases
;
_journal_issue 12
_journal_name_full 'Organic &amp; Biomolecular Chemistry'
_journal_page_first 2570
_journal_page_last 2575
_journal_paper_doi 10.1039/b903394g
_journal_volume 7
_journal_year 2009
_chemical_absolute_configuration ad
_chemical_compound_source 'synthesis as described'
_chemical_formula_moiety 'C18 H31 I N2 O4'
_chemical_formula_sum 'C18 H31 I N2 O4'
_chemical_formula_weight 466.35
_chemical_name_systematic
;
?
;
_space_group_IT_number 4
_symmetry_cell_setting monoclinic
_symmetry_Int_Tables_number 4
_symmetry_space_group_name_Hall 'P 2yb'
_symmetry_space_group_name_H-M 'P 1 21 1'
_atom_sites_solution_hydrogens geom
_atom_sites_solution_primary direct
_atom_sites_solution_secondary difmap
_audit_conform_dict_location ftp://ftp.iucr.org/pub/cif_core.dic
_audit_conform_dict_name cif_core.dic
_audit_conform_dict_version 2.2
_audit_creation_date 2007-12-10T09:33:08-00:00
_audit_creation_method 'WinGX routine CIF_UPDATE'
_cell_angle_alpha 90
_cell_angle_beta 105.910(7)
_cell_angle_gamma 90
_cell_formula_units_Z 2
_cell_length_a 12.2334(15)
_cell_length_b 4.9607(6)
_cell_length_c 18.6244(19)
_cell_measurement_reflns_used 30758
_cell_measurement_temperature 173(2)
_cell_measurement_theta_max 26.022
_cell_measurement_theta_min 3.395
_cell_measurement_wavelength 0.71073
_cell_volume 1086.9(2)
_computing_cell_refinement 'HKL Scalepack (Otwinowski & Minor 1997)'
_computing_data_collection 'Collect (Nonius BV, 1997-2000)'
_computing_data_reduction 'HKL Denzo and Scalepack (Otwinowski & Minor 1997)'
_computing_molecular_graphics 'Ortep-3 for Windows (Farrugia, 1997)'
_computing_publication_material 'WinGX publication routines (Farrugia, 1999)'
_computing_structure_refinement 'SHELXL-97 (Sheldrick, 1997)'
_computing_structure_solution 'SHELXS-97 (Sheldrick, 1997)'
_diffrn_ambient_temperature 173(2)
_diffrn_detector 'CCD plate'
_diffrn_measured_fraction_theta_full 0.958
_diffrn_measured_fraction_theta_max 0.958
_diffrn_measurement_device '95mm CCD camera on \k-goniostat'
_diffrn_measurement_device_type KappaCCD
_diffrn_measurement_method 'CCD rotation images, thick slices'
_diffrn_orient_matrix_type 'by Nonius Collect from scalepack cell'
_diffrn_orient_matrix_UB_11 -0.840612E-1
_diffrn_orient_matrix_UB_12 0.165438E-1
_diffrn_orient_matrix_UB_13 -0.85115E-2
_diffrn_orient_matrix_UB_21 0.114724E-1
_diffrn_orient_matrix_UB_22 0.312792E-1
_diffrn_orient_matrix_UB_23 0.546111E-1
_diffrn_orient_matrix_UB_31 0.51994E-2
_diffrn_orient_matrix_UB_32 0.198454
_diffrn_orient_matrix_UB_33 -0.78979E-2
_diffrn_radiation_monochromator graphite
_diffrn_radiation_probe x-ray
_diffrn_radiation_type MoK\a
_diffrn_radiation_wavelength 0.71073
_diffrn_reflns_av_R_equivalents 0.0922
_diffrn_reflns_av_unetI/netI 0.1148
_diffrn_reflns_limit_h_max 15
_diffrn_reflns_limit_h_min -14
_diffrn_reflns_limit_k_max 5
_diffrn_reflns_limit_k_min -6
_diffrn_reflns_limit_l_max 22
_diffrn_reflns_limit_l_min -22
_diffrn_reflns_number 7090
_diffrn_reflns_theta_full 25.95
_diffrn_reflns_theta_max 25.95
_diffrn_reflns_theta_min 3.41
_diffrn_source 'Enraf Nonius FR590'
_exptl_absorpt_coefficient_mu 1.495
_exptl_absorpt_correction_T_max 0.9809
_exptl_absorpt_correction_T_min 0.7795
_exptl_absorpt_correction_type multi-scan
_exptl_absorpt_process_details
;
[c.f. r.h. blessing, acta cryst. (1995), a51, 33-38]
;
_exptl_crystal_colour colourless
_exptl_crystal_density_diffrn 1.425
_exptl_crystal_density_method 'not measured'
_exptl_crystal_description needle
_exptl_crystal_F_000 476
_exptl_crystal_size_max 0.3
_exptl_crystal_size_mid 0.02
_exptl_crystal_size_min 0.01
_refine_diff_density_max 1.275
_refine_diff_density_min -0.755
_refine_diff_density_rms 0.109
_refine_ls_abs_structure_details 'Flack H D (1983), Acta Cryst. A39, 876-881'
_refine_ls_abs_structure_Flack -0.01(6)
_refine_ls_extinction_method none
_refine_ls_goodness_of_fit_ref 1.044
_refine_ls_hydrogen_treatment mixed
_refine_ls_matrix_type full
_refine_ls_number_parameters 238
_refine_ls_number_reflns 3663
_refine_ls_number_restraints 1
_refine_ls_restrained_S_all 1.044
_refine_ls_R_factor_all 0.1334
_refine_ls_R_factor_gt 0.0736
_refine_ls_shift/su_max 0.001
_refine_ls_shift/su_mean 0
_refine_ls_structure_factor_coef Fsqd
_refine_ls_weighting_details 'calc w=1/[\s^2^(Fo^2^)+(0.0590P)^2^+3.0678P] where P=(Fo^2^+2Fc^2^)/3'
_refine_ls_weighting_scheme calc
_refine_ls_wR_factor_gt 0.1482
_refine_ls_wR_factor_ref 0.1772
_reflns_number_gt 2313
_reflns_number_total 3663
_reflns_threshold_expression >2sigma(I)
_cod_data_source_file b903394g.txt
_cod_data_source_block dec707
_cod_original_sg_symbol_H-M 'P 21'
_cod_database_code 7150669

loop_
_symmetry_equiv_pos_as_xyz
'x, y, z'
'-x, y+1/2, -z'

loop_
_atom_site_label
_atom_site_type_symbol
_atom_site_fract_x
_atom_site_fract_y
_atom_site_fract_z
_atom_site_U_iso_or_equiv
_atom_site_adp_type
_atom_site_occupancy
_atom_site_symmetry_multiplicity
_atom_site_calc_flag
_atom_site_refinement_flags
_atom_site_disorder_assembly
_atom_site_disorder_group
I I 0.27245(7) 0.5924(3) 0.45067(4) 0.0747(4) Uani 1 1 d . . .
O1 O 0.2482(7) 0.3805(15) 0.1689(4) 0.046(2) Uani 1 1 d . . .
O2 O 0.5185(11) 0.6756(17) 0.1530(6) 0.059(3) Uani 1 1 d . . .
O3 O 0.6576(8) -0.1655(16) 0.3359(6) 0.049(3) Uani 1 1 d . . .
O4 O 0.8009(7) 0.1432(15) 0.3443(4) 0.051(2) Uani 1 1 d . . .
N1 N 0.6280(10) 0.280(2) 0.3424(7) 0.044(3) Uani 1 1 d . . .
H1 H 0.668(12) 0.43(2) 0.341(7) 0.053 Uiso 1 1 d . . .
N2 N 0.4896(9) 0.259(2) 0.1934(5) 0.043(2) Uani 1 1 d . . .
H2 H 0.500(9) 0.07(3) 0.193(5) 0.051 Uiso 1 1 d . . .
C1 C 0.3354(10) 0.433(2) 0.3659(6) 0.042(3) Uani 1 1 d . . .
C2 C 0.4672(9) 0.413(2) 0.3877(6) 0.037(3) Uani 1 1 d . . .
H2A H 0.5003 0.5962 0.3917 0.045 Uiso 1 1 calc R . .
H2B H 0.4946 0.3242 0.437 0.045 Uiso 1 1 calc R . .
C3 C 0.5051(9) 0.254(2) 0.3301(6) 0.040(3) Uani 1 1 d . . .
H3 H 0.4866 0.0595 0.3348 0.048 Uiso 1 1 calc R . .
C4 C 0.4401(9) 0.353(2) 0.2512(6) 0.036(3) Uani 1 1 d . . .
H4 H 0.4428 0.5543 0.2515 0.043 Uiso 1 1 calc R . .
C5 C 0.3183(10) 0.270(2) 0.2369(6) 0.044(3) Uani 1 1 d . . .
H5 H 0.3136 0.0686 0.234 0.052 Uiso 1 1 calc R . .
C6 C 0.2731(9) 0.364(2) 0.3011(6) 0.040(3) Uani 1 1 d . . .
H6 H 0.1929 0.3734 0.2926 0.049 Uiso 1 1 calc R . .
C7 C 0.5312(13) 0.428(3) 0.1504(8) 0.049(4) Uani 1 1 d . . .
C8 C 0.5876(13) 0.298(2) 0.0972(8) 0.063(4) Uani 1 1 d . . .
H8A H 0.5455 0.3431 0.0459 0.094 Uiso 1 1 calc R . .
H8B H 0.5882 0.1018 0.1038 0.094 Uiso 1 1 calc R . .
H8C H 0.6658 0.3636 0.1073 0.094 Uiso 1 1 calc R . .
C9 C 0.1873(12) 0.183(2) 0.1161(6) 0.056(4) Uani 1 1 d . . .
H9 H 0.24 0.0303 0.1151 0.067 Uiso 1 1 calc R . .
C10 C 0.1591(15) 0.326(3) 0.0392(7) 0.082(5) Uani 1 1 d . . .
H10A H 0.1079 0.2081 0.0018 0.098 Uiso 1 1 calc R . .
H10B H 0.1174 0.4944 0.0423 0.098 Uiso 1 1 calc R . .
C11 C 0.2634(15) 0.394(4) 0.0118(10) 0.105(6) Uani 1 1 d . . .
H11A H 0.3138 0.515 0.0478 0.158 Uiso 1 1 calc R . .
H11B H 0.2386 0.4838 -0.0369 0.158 Uiso 1 1 calc R . .
H11C H 0.3042 0.2283 0.0071 0.158 Uiso 1 1 calc R . .
C12 C 0.0829(11) 0.070(4) 0.1374(7) 0.075(4) Uani 1 1 d . . .
H12A H 0.0475 -0.0727 0.1015 0.09 Uiso 1 1 calc R . .
H12B H 0.1084 -0.0128 0.1875 0.09 Uiso 1 1 calc R . .
C13 C -0.0052(12) 0.283(4) 0.1380(9) 0.082(5) Uani 1 1 d . . .
H13A H 0.0301 0.4298 0.1716 0.122 Uiso 1 1 calc R . .
H13B H -0.0667 0.2032 0.1553 0.122 Uiso 1 1 calc R . .
H13C H -0.0361 0.3544 0.0874 0.122 Uiso 1 1 calc R . .
C14 C 0.6926(8) 0.061(3) 0.3399(5) 0.042(3) Uani 1 1 d . . .
C15 C 0.8895(11) -0.063(2) 0.3408(8) 0.057(4) Uani 1 1 d . . .
C16 C 0.9101(11) -0.231(2) 0.4126(7) 0.054(3) Uani 1 1 d . . .
H16A H 0.8432 -0.3432 0.4103 0.081 Uiso 1 1 calc R . .
H16B H 0.9236 -0.1108 0.4559 0.081 Uiso 1 1 calc R . .
H16C H 0.9766 -0.3472 0.4175 0.081 Uiso 1 1 calc R . .
C17 C 0.9921(10) 0.115(3) 0.3454(8) 0.070(4) Uani 1 1 d . . .
H17A H 1.0578 0.0018 0.3454 0.105 Uiso 1 1 calc R . .
H17B H 1.0089 0.2211 0.3915 0.105 Uiso 1 1 calc R . .
H17C H 0.976 0.2366 0.3024 0.105 Uiso 1 1 calc R . .
C18 C 0.8508(12) -0.222(3) 0.2705(7) 0.058(3) Uani 1 1 d . . .
H18A H 0.7875 -0.3385 0.2733 0.088 Uiso 1 1 calc R . .
H18B H 0.9138 -0.3322 0.2641 0.088 Uiso 1 1 calc R . .
H18C H 0.8257 -0.0984 0.228 0.088 Uiso 1 1 calc R . .

loop_
_atom_site_aniso_label
_atom_site_aniso_U_11
_atom_site_aniso_U_22
_atom_site_aniso_U_33
_atom_site_aniso_U_23
_atom_site_aniso_U_13
_atom_site_aniso_U_12
I 0.0442(4) 0.1245(9) 0.0562(5) -0.0239(7) 0.0151(3) 0.0004(8)
O1 0.048(5) 0.042(5) 0.044(4) 0.004(4) 0.005(4) 0.001(4)
O2 0.082(8) 0.037(7) 0.068(6) 0.002(4) 0.039(5) -0.009(5)
O3 0.043(6) 0.018(5) 0.086(7) -0.005(4) 0.015(5) 0.005(4)
O4 0.044(5) 0.027(5) 0.080(5) 0.005(4) 0.016(4) 0.018(4)
N1 0.039(6) 0.027(6) 0.066(7) 0.003(5) 0.012(5) -0.012(5)
N2 0.046(6) 0.030(5) 0.057(6) 0.006(5) 0.022(5) -0.001(5)
C1 0.039(7) 0.050(7) 0.036(6) -0.002(5) 0.009(5) 0.013(6)
C2 0.034(6) 0.035(6) 0.040(6) 0.001(5) 0.004(5) 0.001(5)
C3 0.025(6) 0.031(6) 0.064(7) -0.002(5) 0.012(5) -0.008(5)
C4 0.037(7) 0.031(6) 0.043(6) -0.001(5) 0.016(5) -0.018(5)
C5 0.042(7) 0.043(6) 0.043(6) -0.002(5) 0.007(5) 0.001(6)
C6 0.026(6) 0.050(7) 0.050(7) 0.001(5) 0.018(5) -0.010(5)
C7 0.041(8) 0.041(9) 0.065(9) -0.004(7) 0.015(7) 0.010(7)
C8 0.075(10) 0.038(7) 0.089(10) 0.009(7) 0.046(8) 0.012(7)
C9 0.062(8) 0.058(9) 0.038(6) -0.016(5) -0.004(6) 0.001(6)
C10 0.103(13) 0.073(11) 0.048(8) -0.007(7) -0.014(8) 0.000(9)
C11 0.077(12) 0.172(18) 0.074(11) 0.022(11) 0.032(10) 0.012(12)
C12 0.079(9) 0.068(9) 0.066(7) 0.011(10) -0.001(6) -0.011(12)
C13 0.046(9) 0.108(12) 0.091(11) 0.027(10) 0.018(8) 0.001(9)
C14 0.034(6) 0.039(8) 0.048(5) -0.007(7) 0.004(4) 0.017(8)
C15 0.044(8) 0.033(6) 0.096(10) -0.003(7) 0.022(7) 0.022(6)
C16 0.061(9) 0.037(7) 0.063(8) 0.000(6) 0.016(7) 0.017(7)
C17 0.045(7) 0.033(7) 0.135(11) 0.003(10) 0.028(7) 0.001(9)
C18 0.058(9) 0.049(8) 0.072(9) -0.002(7) 0.024(7) 0.003(7)

loop_
_atom_type_symbol
_atom_type_description
_atom_type_scat_dispersion_real
_atom_type_scat_dispersion_imag
_atom_type_scat_source
C C 0.0033 0.0016 'International Tables Vol C Tables 4.2.6.8 and 6.1.1.4'
H H 0 0 'International Tables Vol C Tables 4.2.6.8 and 6.1.1.4'
I I -0.4742 1.8119 'International Tables Vol C Tables 4.2.6.8 and 6.1.1.4'
N N 0.0061 0.0033 'International Tables Vol C Tables 4.2.6.8 and 6.1.1.4'
O O 0.0106 0.006 'International Tables Vol C Tables 4.2.6.8 and 6.1.1.4'

loop_
_geom_angle_atom_site_label_1
_geom_angle_atom_site_label_2
_geom_angle_atom_site_label_3
_geom_angle
_geom_angle_site_symmetry_1
_geom_angle_site_symmetry_3
_geom_angle_publ_flag
C5 O1 C9 114.6(8) . . ?
C14 O4 C15 119.5(10) . . ?
C14 N1 C3 120.4(10) . . ?
C14 N1 H1 111(9) . . ?
C3 N1 H1 127(9) . . ?
C7 N2 C4 122.9(10) . . ?
C7 N2 H2 123(6) . . ?
C4 N2 H2 114(6) . . ?
C6 C1 C2 122.4(10) . . ?
C6 C1 I 124.2(9) . . ?
C2 C1 I 113.4(7) . . ?
C3 C2 C1 110.4(8) . . ?
C3 C2 H2A 109.6 . . ?
C1 C2 H2A 109.6 . . ?
C3 C2 H2B 109.6 . . ?
C1 C2 H2B 109.6 . . ?
H2A C2 H2B 108.1 . . ?
N1 C3 C2 110.2(9) . . ?
N1 C3 C4 111.0(9) . . ?
C2 C3 C4 109.4(9) . . ?
N1 C3 H3 108.7 . . ?
C2 C3 H3 108.7 . . ?
C4 C3 H3 108.7 . . ?
N2 C4 C5 112.2(9) . . ?
N2 C4 C3 113.2(9) . . ?
C5 C4 C3 108.0(8) . . ?
N2 C4 H4 107.8 . . ?
C5 C4 H4 107.8 . . ?
C3 C4 H4 107.8 . . ?
O1 C5 C4 112.1(9) . . ?
O1 C5 C6 108.6(9) . . ?
C4 C5 C6 109.5(8) . . ?
O1 C5 H5 108.9 . . ?
C4 C5 H5 108.9 . . ?
C6 C5 H5 108.9 . . ?
C1 C6 C5 124.7(10) . . ?
C1 C6 H6 117.6 . . ?
C5 C6 H6 117.6 . . ?
O2 C7 N2 121.3(15) . . ?
O2 C7 C8 122.4(16) . . ?
N2 C7 C8 116.2(11) . . ?
C7 C8 H8A 109.5 . . ?
C7 C8 H8B 109.5 . . ?
H8A C8 H8B 109.5 . . ?
C7 C8 H8C 109.5 . . ?
H8A C8 H8C 109.5 . . ?
H8B C8 H8C 109.5 . . ?
O1 C9 C12 112.3(11) . . ?
O1 C9 C10 105.4(10) . . ?
C12 C9 C10 114.4(11) . . ?
O1 C9 H9 108.2 . . ?
C12 C9 H9 108.2 . . ?
C10 C9 H9 108.2 . . ?
C11 C10 C9 114.4(13) . . ?
C11 C10 H10A 108.7 . . ?
C9 C10 H10A 108.7 . . ?
C11 C10 H10B 108.7 . . ?
C9 C10 H10B 108.7 . . ?
H10A C10 H10B 107.6 . . ?
C10 C11 H11A 109.5 . . ?
C10 C11 H11B 109.5 . . ?
H11A C11 H11B 109.5 . . ?
C10 C11 H11C 109.5 . . ?
H11A C11 H11C 109.5 . . ?
H11B C11 H11C 109.5 . . ?
C13 C12 C9 113.0(14) . . ?
C13 C12 H12A 109 . . ?
C9 C12 H12A 109 . . ?
C13 C12 H12B 109 . . ?
C9 C12 H12B 109 . . ?
H12A C12 H12B 107.8 . . ?
C12 C13 H13A 109.5 . . ?
C12 C13 H13B 109.5 . . ?
H13A C13 H13B 109.5 . . ?
C12 C13 H13C 109.5 . . ?
H13A C13 H13C 109.5 . . ?
H13B C13 H13C 109.5 . . ?
O3 C14 N1 123.8(11) . . ?
O3 C14 O4 127.5(11) . . ?
N1 C14 O4 108.7(12) . . ?
C18 C15 O4 109.8(10) . . ?
C18 C15 C17 114.6(12) . . ?
O4 C15 C17 101.5(10) . . ?
C18 C15 C16 114.4(11) . . ?
O4 C15 C16 106.2(10) . . ?
C17 C15 C16 109.3(11) . . ?
C15 C16 H16A 109.5 . . ?
C15 C16 H16B 109.5 . . ?
H16A C16 H16B 109.5 . . ?
C15 C16 H16C 109.5 . . ?
H16A C16 H16C 109.5 . . ?
H16B C16 H16C 109.5 . . ?
C15 C17 H17A 109.5 . . ?
C15 C17 H17B 109.5 . . ?
H17A C17 H17B 109.5 . . ?
C15 C17 H17C 109.5 . . ?
H17A C17 H17C 109.5 . . ?
H17B C17 H17C 109.5 . . ?
C15 C18 H18A 109.5 . . ?
C15 C18 H18B 109.5 . . ?
H18A C18 H18B 109.5 . . ?
C15 C18 H18C 109.5 . . ?
H18A C18 H18C 109.5 . . ?
H18B C18 H18C 109.5 . . ?

loop_
_geom_bond_atom_site_label_1
_geom_bond_atom_site_label_2
_geom_bond_distance
_geom_bond_site_symmetry_2
_geom_bond_publ_flag
I C1 2.093(11) . ?
O1 C5 1.430(12) . ?
O1 C9 1.441(13) . ?
O2 C7 1.242(14) . ?
O3 C14 1.196(16) . ?
O4 C14 1.368(14) . ?
O4 C15 1.504(14) . ?
N1 C14 1.355(16) . ?
N1 C3 1.464(15) . ?
N1 H1 0.91(12) . ?
N2 C7 1.351(17) . ?
N2 C4 1.449(14) . ?
N2 H2 0.96(16) . ?
C1 C6 1.284(14) . ?
C1 C2 1.553(15) . ?
C2 C3 1.504(15) . ?
C2 H2A 0.99 . ?
C2 H2B 0.99 . ?
C3 C4 1.546(15) . ?
C3 H3 1 . ?
C4 C5 1.499(15) . ?
C4 H4 1 . ?
C5 C6 1.522(15) . ?
C5 H5 1 . ?
C6 H6 0.95 . ?
C7 C8 1.498(19) . ?
C8 H8A 0.98 . ?
C8 H8B 0.98 . ?
C8 H8C 0.98 . ?
C9 C12 1.543(19) . ?
C9 C10 1.548(17) . ?
C9 H9 1 . ?
C10 C11 1.54(2) . ?
C10 H10A 0.99 . ?
C10 H10B 0.99 . ?
C11 H11A 0.98 . ?
C11 H11B 0.98 . ?
C11 H11C 0.98 . ?
C12 C13 1.51(2) . ?
C12 H12A 0.99 . ?
C12 H12B 0.99 . ?
C13 H13A 0.98 . ?
C13 H13B 0.98 . ?
C13 H13C 0.98 . ?
C15 C18 1.489(18) . ?
C15 C17 1.517(19) . ?
C15 C16 1.539(18) . ?
C16 H16A 0.98 . ?
C16 H16B 0.98 . ?
C16 H16C 0.98 . ?
C17 H17A 0.98 . ?
C17 H17B 0.98 . ?
C17 H17C 0.98 . ?
C18 H18A 0.98 . ?
C18 H18B 0.98 . ?
C18 H18C 0.98 . ?

loop_
_cod_related_entry_id
_cod_related_entry_database
_cod_related_entry_code
1 ChemSpider 30653381
